data_7219451
loop_
_publ_author_name
'Pramanik, Animesh'
'Pathak, Sudipta'
'Das, Doyel'
'Kundu, Ashis'
'Maity, Subhendu'
'Guchhait, Nikhil'

_publ_section_title
;
 Synthesis of 4-Hydroxyindole Fused Isocoumarin Derivatives and Their
 Fluorescence &#x201C;Turn-Off&#x201D; Sensing Cu(II) Ions
;
_journal_name_full 'RSC Adv.'
_journal_paper_doi 10.1039/C5RA01060H
_journal_year 2015
_chemical_formula_sum 'C22 H19 N O4'
_chemical_formula_weight 361.38
_chemical_name_systematic
; 
 ? 
;
_space_group_IT_number 2
_symmetry_cell_setting triclinic
_symmetry_space_group_name_Hall '-P 1'
_symmetry_space_group_name_H-M 'P -1'
_atom_sites_solution_hydrogens geom
_atom_sites_solution_primary direct
_atom_sites_solution_secondary difmap
_audit_creation_method SHELXL-97
_audit_update_record
;
2013-05-21 deposited with the CCDC.
2015-02-02 downloaded from the CCDC.
;
_cell_angle_alpha 87.61(3)
_cell_angle_beta 86.88(3)
_cell_angle_gamma 66.51(2)
_cell_formula_units_Z 2
_cell_length_a 9.142(13)
_cell_length_b 10.310(15)
_cell_length_c 10.859(16)
_cell_measurement_temperature 296(2)
_cell_volume 937(2)
_computing_structure_refinement 'SHELXL-97 (Sheldrick, 2008)'
_computing_structure_solution 'SHELXS-97 (Sheldrick, 2008)'
_diffrn_ambient_temperature 296(2)
_diffrn_measured_fraction_theta_full 0.875
_diffrn_measured_fraction_theta_max 0.875
_diffrn_radiation_monochromator graphite
_diffrn_radiation_source 'fine-focus sealed tube'
_diffrn_radiation_type MoK\a
_diffrn_radiation_wavelength 0.71073
_diffrn_reflns_av_R_equivalents 0.1620
_diffrn_reflns_av_sigmaI/netI 0.3943
_diffrn_reflns_limit_h_max 11
_diffrn_reflns_limit_h_min -11
_diffrn_reflns_limit_k_max 14
_diffrn_reflns_limit_k_min -13
_diffrn_reflns_limit_l_max 15
_diffrn_reflns_limit_l_min -14
_diffrn_reflns_number 11889
_diffrn_reflns_theta_full 29.81
_diffrn_reflns_theta_max 29.81
_diffrn_reflns_theta_min 1.88
_exptl_absorpt_coefficient_mu 0.088
_exptl_crystal_colour yellow
_exptl_crystal_density_diffrn 1.281
_exptl_crystal_density_method 'not measured'
_exptl_crystal_description needle
_exptl_crystal_F_000 380
_exptl_crystal_size_max 0.4
_exptl_crystal_size_mid 0.2
_exptl_crystal_size_min 0.1
_refine_diff_density_max 0.433
_refine_diff_density_min -0.342
_refine_diff_density_rms 0.086
_refine_ls_extinction_method none
_refine_ls_goodness_of_fit_ref 0.867
_refine_ls_hydrogen_treatment mixed
_refine_ls_matrix_type full
_refine_ls_number_parameters 264
_refine_ls_number_reflns 4705
_refine_ls_number_restraints 0
_refine_ls_restrained_S_all 0.867
_refine_ls_R_factor_all 0.2770
_refine_ls_R_factor_gt 0.0888
_refine_ls_shift/su_max 0.000
_refine_ls_shift/su_mean 0.000
_refine_ls_structure_factor_coef Fsqd
_refine_ls_weighting_details 'calc w=1/[\s^2^(Fo^2^)+(0.1202P)^2^+0.0000P] where P=(Fo^2^+2Fc^2^)/3'
_refine_ls_weighting_scheme calc
_refine_ls_wR_factor_gt 0.2224
_refine_ls_wR_factor_ref 0.2803
_reflns_number_gt 1579
_reflns_number_total 4705
_reflns_threshold_expression >2sigma(I)
_cod_data_source_file c5ra01060h2.cif
_cod_data_source_block sp1
_cod_depositor_comments
;
The following automatic conversions were performed:

'_symmetry_cell_setting' value 'Triclinic' changed to 'triclinic'
according to
/usr/data/users/saulius/crontab/automatic-downloads/rss-feeds/RSC/lib/dictionaries/cif_core.dic
dictionary named 'cif_core.dic' version 2.4.2 from 2011-04-26.

Automatic conversion script
Id: cif_fix_values 3008 2015-01-20 13:52:24Z robertas 
;
_cod_original_sg_symbol_H-M P-1
_cod_database_code 7219451

loop_
_symmetry_equiv_pos_as_xyz
'x, y, z'
'-x, -y, -z'

loop_
_atom_site_label
_atom_site_type_symbol
_atom_site_fract_x
_atom_site_fract_y
_atom_site_fract_z
_atom_site_U_iso_or_equiv
_atom_site_adp_type
_atom_site_occupancy
_atom_site_symmetry_multiplicity
_atom_site_calc_flag
_atom_site_refinement_flags
O1S O 0.8483(5) -0.0833(4) 1.4772(3) 0.0935(12) Uani 1 1 d .
O1 O 0.7792(4) -0.2472(3) 1.1486(3) 0.0650(9) Uani 1 1 d .
O2 O 0.8330(3) -0.0561(3) 1.1490(2) 0.0490(8) Uani 1 1 d .
O2S O 0.7882(5) -0.3065(5) 1.4043(4) 0.1187(16) Uani 1 1 d .
O3 O 0.5584(4) 0.6225(3) 0.5561(3) 0.0655(9) Uani 1 1 d .
O4 O 0.9909(4) 0.0657(3) 1.3305(3) 0.0604(9) Uani 1 1 d .
H4 H 1.0157 0.0884 1.3952 0.091 Uiso 1 1 calc R
N1 N 0.7716(4) 0.2422(3) 0.9517(3) 0.0471(9) Uani 1 1 d .
C1 C 0.7718(5) -0.1401(5) 1.0915(4) 0.0503(11) Uani 1 1 d .
C2 C 0.8241(4) 0.0676(4) 1.0910(3) 0.0436(10) Uani 1 1 d .
C3 C 0.7597(5) 0.1142(4) 0.9791(4) 0.0436(10) Uani 1 1 d .
C4 C 0.7120(5) 0.3370(4) 0.8484(3) 0.0438(10) Uani 1 1 d .
C5 C 0.5509(5) 0.4196(4) 0.8403(4) 0.0562(12) Uani 1 1 d .
H5 H 0.4794 0.4107 0.9010 0.067 Uiso 1 1 calc R
C6 C 0.4939(5) 0.5162(4) 0.7426(4) 0.0531(11) Uani 1 1 d .
H6 H 0.3852 0.5705 0.7370 0.064 Uiso 1 1 calc R
C7 C 0.6011(5) 0.5294(4) 0.6550(3) 0.0476(11) Uani 1 1 d .
C8 C 0.3919(6) 0.7215(5) 0.5523(5) 0.0806(16) Uani 1 1 d .
H8A H 0.3246 0.6699 0.5537 0.121 Uiso 1 1 calc R
H8B H 0.3764 0.7786 0.4781 0.121 Uiso 1 1 calc R
H8C H 0.3651 0.7813 0.6226 0.121 Uiso 1 1 calc R
C9 C 0.8440(5) 0.2740(4) 1.0485(4) 0.0460(10) Uani 1 1 d .
C10 C 0.8799(4) 0.1652(4) 1.1383(3) 0.0431(10) Uani 1 1 d .
C11 C 0.7064(5) -0.0952(4) 0.9694(4) 0.0466(10) Uani 1 1 d .
C12 C 0.6995(5) 0.0303(4) 0.9108(3) 0.0447(10) Uani 1 1 d .
C13 C 0.6341(5) 0.0634(5) 0.7937(4) 0.0539(11) Uani 1 1 d .
H13 H 0.6282 0.1463 0.7528 0.065 Uiso 1 1 calc R
C14 C 0.5785(6) -0.0253(5) 0.7389(4) 0.0676(14) Uani 1 1 d .
H14 H 0.5357 -0.0024 0.6612 0.081 Uiso 1 1 calc R
C15 C 0.5864(6) -0.1491(5) 0.7998(5) 0.0674(14) Uani 1 1 d .
H15 H 0.5484 -0.2085 0.7625 0.081 Uiso 1 1 calc R
C16 C 0.6493(5) -0.1848(5) 0.9140(4) 0.0557(12) Uani 1 1 d .
H16 H 0.6539 -0.2677 0.9543 0.067 Uiso 1 1 calc R
C17 C 0.9544(5) 0.1757(4) 1.2473(4) 0.0472(10) Uani 1 1 d .
C18 C 0.9857(5) 0.2926(5) 1.2613(4) 0.0529(11) Uani 1 1 d .
H18 H 1.0339 0.3010 1.3320 0.064 Uiso 1 1 calc R
C19 C 0.9462(5) 0.4008(4) 1.1704(4) 0.0548(11) Uani 1 1 d .
H19 H 0.9675 0.4801 1.1832 0.066 Uiso 1 1 calc R
C20 C 0.8766(5) 0.3930(4) 1.0625(4) 0.0501(11) Uani 1 1 d .
H20 H 0.8528 0.4642 1.0020 0.060 Uiso 1 1 calc R
C21 C 0.8186(5) 0.3499(5) 0.7596(4) 0.0530(11) Uani 1 1 d .
H21 H 0.9269 0.2937 0.7644 0.064 Uiso 1 1 calc R
C22 C 0.7641(5) 0.4474(5) 0.6626(4) 0.0576(12) Uani 1 1 d .
H22 H 0.8361 0.4578 0.6031 0.069 Uiso 1 1 calc R

loop_
_atom_site_aniso_label
_atom_site_aniso_U_11
_atom_site_aniso_U_22
_atom_site_aniso_U_33
_atom_site_aniso_U_23
_atom_site_aniso_U_13
_atom_site_aniso_U_12
O1S 0.130(3) 0.118(3) 0.060(2) 0.014(2) -0.015(2) -0.078(3)
O1 0.077(2) 0.042(2) 0.078(2) 0.0127(17) 0.0021(17) -0.0290(18)
O2 0.0562(19) 0.0375(17) 0.0541(17) 0.0105(14) -0.0030(13) -0.0205(15)
O2S 0.157(4) 0.141(4) 0.093(3) 0.005(3) 0.003(3) -0.098(4)
O3 0.073(2) 0.061(2) 0.0552(18) 0.0200(16) -0.0067(16) -0.0209(19)
O4 0.078(2) 0.059(2) 0.0490(17) 0.0146(15) -0.0108(16) -0.0322(18)
N1 0.053(2) 0.044(2) 0.048(2) 0.0085(16) -0.0023(16) -0.0237(18)
C1 0.049(3) 0.034(3) 0.064(3) 0.003(2) 0.008(2) -0.013(2)
C2 0.044(2) 0.039(3) 0.045(2) 0.0112(19) 0.0034(18) -0.015(2)
C3 0.047(3) 0.038(3) 0.048(2) 0.0068(19) 0.0069(18) -0.021(2)
C4 0.045(3) 0.040(3) 0.044(2) 0.0092(19) 0.0024(18) -0.015(2)
C5 0.053(3) 0.051(3) 0.056(3) 0.016(2) 0.013(2) -0.015(2)
C6 0.044(3) 0.044(3) 0.063(3) 0.010(2) 0.005(2) -0.010(2)
C7 0.061(3) 0.037(2) 0.044(2) 0.0056(19) -0.004(2) -0.019(2)
C8 0.092(4) 0.065(4) 0.075(3) 0.015(3) -0.021(3) -0.020(3)
C9 0.047(3) 0.045(3) 0.050(2) 0.003(2) 0.0001(19) -0.024(2)
C10 0.041(2) 0.042(3) 0.046(2) 0.0023(19) 0.0069(18) -0.018(2)
C11 0.043(3) 0.041(3) 0.048(2) -0.002(2) 0.0058(19) -0.010(2)
C12 0.042(2) 0.040(3) 0.046(2) 0.0012(19) 0.0058(18) -0.011(2)
C13 0.062(3) 0.046(3) 0.053(3) 0.003(2) -0.002(2) -0.021(2)
C14 0.072(3) 0.070(4) 0.058(3) -0.010(3) -0.008(2) -0.024(3)
C15 0.065(3) 0.058(3) 0.083(4) -0.020(3) 0.004(3) -0.028(3)
C16 0.057(3) 0.041(3) 0.067(3) -0.002(2) 0.006(2) -0.018(2)
C17 0.050(3) 0.044(3) 0.047(2) 0.007(2) -0.0001(19) -0.020(2)
C18 0.058(3) 0.056(3) 0.050(3) -0.001(2) -0.004(2) -0.027(2)
C19 0.062(3) 0.038(3) 0.069(3) 0.001(2) 0.001(2) -0.026(2)
C20 0.058(3) 0.043(3) 0.050(2) 0.011(2) -0.005(2) -0.023(2)
C21 0.042(3) 0.055(3) 0.058(3) 0.016(2) -0.001(2) -0.017(2)
C22 0.052(3) 0.067(3) 0.060(3) 0.006(2) 0.007(2) -0.032(3)

loop_
_atom_type_symbol
_atom_type_description
_atom_type_scat_dispersion_real
_atom_type_scat_dispersion_imag
_atom_type_scat_source
C C 0.0033 0.0016 'International Tables Vol C Tables 4.2.6.8 and 6.1.1.4'
H H 0.0000 0.0000 'International Tables Vol C Tables 4.2.6.8 and 6.1.1.4'
N N 0.0061 0.0033 'International Tables Vol C Tables 4.2.6.8 and 6.1.1.4'
O O 0.0106 0.0060 'International Tables Vol C Tables 4.2.6.8 and 6.1.1.4'

loop_
_geom_angle_atom_site_label_1
_geom_angle_atom_site_label_2
_geom_angle_atom_site_label_3
_geom_angle
C2 O2 C1 118.6(3)
C7 O3 C8 117.3(4)
C17 O4 H4 109.5
C3 N1 C9 108.3(3)
C3 N1 C4 128.9(3)
C9 N1 C4 122.7(3)
O1 C1 O2 115.8(4)
O1 C1 C11 125.9(4)
O2 C1 C11 118.3(4)
C3 C2 O2 124.5(4)
C3 C2 C10 110.3(4)
O2 C2 C10 125.2(3)
C2 C3 N1 107.6(4)
C2 C3 C12 120.5(4)
N1 C3 C12 131.9(4)
C21 C4 C5 119.9(4)
C21 C4 N1 118.9(4)
C5 C4 N1 121.0(3)
C4 C5 C6 121.0(4)
C4 C5 H5 119.5
C6 C5 H5 119.5
C7 C6 C5 118.7(4)
C7 C6 H6 120.6
C5 C6 H6 120.6
C6 C7 O3 123.6(4)
C6 C7 C22 120.8(4)
O3 C7 C22 115.6(4)
O3 C8 H8A 109.5
O3 C8 H8B 109.5
H8A C8 H8B 109.5
O3 C8 H8C 109.5
H8A C8 H8C 109.5
H8B C8 H8C 109.5
N1 C9 C20 128.4(4)
N1 C9 C10 109.2(4)
C20 C9 C10 122.3(4)
C9 C10 C2 104.6(4)
C9 C10 C17 119.1(4)
C2 C10 C17 136.3(4)
C16 C11 C12 121.3(4)
C16 C11 C1 116.2(4)
C12 C11 C1 122.6(4)
C11 C12 C13 117.9(4)
C11 C12 C3 115.6(4)
C13 C12 C3 126.5(4)
C14 C13 C12 120.8(4)
C14 C13 H13 119.6
C12 C13 H13 119.6
C13 C14 C15 119.9(4)
C13 C14 H14 120.1
C15 C14 H14 120.1
C16 C15 C14 120.9(4)
C16 C15 H15 119.5
C14 C15 H15 119.6
C15 C16 C11 119.2(4)
C15 C16 H16 120.4
C11 C16 H16 120.4
C18 C17 O4 124.4(4)
C18 C17 C10 118.6(4)
O4 C17 C10 117.0(4)
C17 C18 C19 121.0(4)
C17 C18 H18 119.5
C19 C18 H18 119.5
C20 C19 C18 122.0(4)
C20 C19 H19 119.0
C18 C19 H19 119.0
C19 C20 C9 117.0(4)
C19 C20 H20 121.5
C9 C20 H20 121.5
C4 C21 C22 119.9(4)
C4 C21 H21 120.1
C22 C21 H21 120.1
C21 C22 C7 119.7(4)
C21 C22 H22 120.2
C7 C22 H22 120.2

loop_
_geom_bond_atom_site_label_1
_geom_bond_atom_site_label_2
_geom_bond_distance
O1 C1 1.222(5)
O2 C2 1.374(4)
O2 C1 1.387(5)
O3 C7 1.374(5)
O3 C8 1.458(6)
O4 C17 1.364(5)
O4 H4 0.8200
N1 C3 1.385(5)
N1 C9 1.388(5)
N1 C4 1.436(5)
C1 C11 1.464(6)
C2 C3 1.363(5)
C2 C10 1.420(6)
C3 C12 1.442(6)
C4 C21 1.374(5)
C4 C5 1.382(6)
C5 C6 1.396(5)
C5 H5 0.9300
C6 C7 1.371(5)
C6 H6 0.9300
C7 C22 1.395(6)
C8 H8A 0.9600
C8 H8B 0.9600
C8 H8C 0.9600
C9 C20 1.389(6)
C9 C10 1.403(5)
C10 C17 1.425(6)
C11 C16 1.397(6)
C11 C12 1.399(6)
C12 C13 1.404(6)
C13 C14 1.378(6)
C13 H13 0.9300
C14 C15 1.391(7)
C14 H14 0.9300
C15 C16 1.369(6)
C15 H15 0.9300
C16 H16 0.9300
C17 C18 1.361(6)
C18 C19 1.405(6)
C18 H18 0.9300
C19 C20 1.384(6)
C19 H19 0.9300
C20 H20 0.9300
C21 C22 1.393(6)
C21 H21 0.9300
C22 H22 0.9300
